data_7246075
loop_
_publ_author_name
'C\'aceres-V\'asquez, Joaqu\'in'
'Jara, Danilo H.'
'Costamagna, Juan'
'Mart\'inez-G\'omez, Fabi\'an'
'Silva, Carlos P.'
'Lemus, Luis'
'Freire, Eleonora'
'Baggio, Ricardo'
'Vera, Cristian'
'Guerrero, Juan'

_publ_section_title
;
 Effect of non-covalent self-dimerization on the spectroscopic and
 electrochemical properties of mixed Cu(i) complexes
;
_journal_issue 2
_journal_name_full 'RSC Advances'
_journal_page_first 825
_journal_page_last 838
_journal_paper_doi 10.1039/D2RA05341A
_journal_volume 13
_journal_year 2023
_chemical_formula_moiety 'C32 H30 Br Cu N3 P'
_chemical_formula_sum 'C32 H30 Br Cu N3 P'
_chemical_formula_weight 631.01
_space_group_crystal_system monoclinic
_space_group_IT_number 14
_space_group_name_Hall '-P 2ybc'
_space_group_name_H-M_alt 'P 1 21/c 1'
_atom_sites_solution_hydrogens geom
_audit_creation_method SHELXL-2014/6
_audit_update_record
;
2017-06-28 deposited with the CCDC.	2022-12-15 downloaded from the CCDC.
;
_cell_angle_alpha 90
_cell_angle_beta 97.584(2)
_cell_angle_gamma 90
_cell_formula_units_Z 4
_cell_length_a 9.36873(18)
_cell_length_b 12.5828(3)
_cell_length_c 25.2196(6)
_cell_measurement_reflns_used 4776
_cell_measurement_temperature 294(2)
_cell_measurement_theta_max 25.664
_cell_measurement_theta_min 3.880
_cell_volume 2947.00(12)
_computing_structure_refinement 'SHELXL-2014/6 (Sheldrick, 2014)'
_diffrn_ambient_temperature 294(2)
_diffrn_detector 'CCD plate'
_diffrn_detector_area_resol_mean 16.0604
_diffrn_detector_type Eos
_diffrn_measured_fraction_theta_full 0.996
_diffrn_measured_fraction_theta_max 0.997
_diffrn_measurement_device 'four-circle diffractometer'
_diffrn_measurement_device_type 'Xcalibur, Eos, Gemini'
_diffrn_measurement_method '\w scans'
_diffrn_radiation_monochromator graphite
_diffrn_radiation_probe x-ray
_diffrn_radiation_type 'Mo K\a'
_diffrn_radiation_wavelength 0.71073
_diffrn_reflns_av_R_equivalents 0.0336
_diffrn_reflns_av_unetI/netI 0.0360
_diffrn_reflns_Laue_measured_fraction_full 0.996
_diffrn_reflns_Laue_measured_fraction_max 0.997
_diffrn_reflns_limit_h_max 11
_diffrn_reflns_limit_h_min -11
_diffrn_reflns_limit_k_max 15
_diffrn_reflns_limit_k_min -15
_diffrn_reflns_limit_l_max 31
_diffrn_reflns_limit_l_min -31
_diffrn_reflns_number 25850
_diffrn_reflns_point_group_measured_fraction_full 0.996
_diffrn_reflns_point_group_measured_fraction_max 0.997
_diffrn_reflns_theta_full 25.242
_diffrn_reflns_theta_max 25.994
_diffrn_reflns_theta_min 3.851
_diffrn_source 'fine-focus sealed X-ray tube'
_diffrn_source_type 'Enhance (Mo) X-ray Source'
_exptl_absorpt_coefficient_mu 2.177
_exptl_absorpt_correction_type multi-scan
_exptl_absorpt_process_details 'CrysAlisPro (Oxford Diffraction, 2009)'
_exptl_crystal_colour dark_red
_exptl_crystal_density_diffrn 1.422
_exptl_crystal_description fragments
_exptl_crystal_F_000 1288
_exptl_crystal_size_max 0.18
_exptl_crystal_size_mid 0.17
_exptl_crystal_size_min 0.15
_exptl_transmission_factor_max 0.70
_exptl_transmission_factor_min 0.58
_refine_diff_density_max 0.354
_refine_diff_density_min -0.323
_refine_diff_density_rms 0.048
_refine_ls_extinction_method none
_refine_ls_goodness_of_fit_ref 1.035
_refine_ls_hydrogen_treatment constr
_refine_ls_matrix_type full
_refine_ls_number_parameters 345
_refine_ls_number_reflns 5779
_refine_ls_number_restraints 318
_refine_ls_restrained_S_all 1.071
_refine_ls_R_factor_all 0.0529
_refine_ls_R_factor_gt 0.0320
_refine_ls_shift/su_max 0.001
_refine_ls_shift/su_mean 0.000
_refine_ls_structure_factor_coef Fsqd
_refine_ls_weighting_details 'w=1/[\s^2^(Fo^2^)+(0.0396P)^2^] where P=(Fo^2^+2Fc^2^)/3'
_refine_ls_weighting_scheme calc
_refine_ls_wR_factor_gt 0.0722
_refine_ls_wR_factor_ref 0.0753
_reflns_Friedel_coverage 0.000
_reflns_number_gt 4150
_reflns_number_total 5779
_reflns_threshold_expression 'I > 2\s(I)'
_cod_data_source_file d2ra05341a2.cif
_cod_data_source_block 6
_cod_original_cell_volume 2947.00(11)
_cod_original_sg_symbol_H-M 'P 21/c'
_cod_database_code 7246075
_shelx_space_group_comment
;
The symmetry employed for this shelxl refinement is uniquely defined
by the following loop, which should always be used as a source of
symmetry information in preference to the above space-group names.
They are only intended as comments.
;
_shelxl_version_number 2014/6

loop_
_space_group_symop_operation_xyz
'x, y, z'
'-x, y+1/2, -z+1/2'
'-x, -y, -z'
'x, -y-1/2, z-1/2'

loop_
_atom_site_label
_atom_site_type_symbol
_atom_site_fract_x
_atom_site_fract_y
_atom_site_fract_z
_atom_site_U_iso_or_equiv
_atom_site_adp_type
_atom_site_occupancy
_atom_site_site_symmetry_order
_atom_site_calc_flag
_atom_site_refinement_flags_posn
_atom_site_refinement_flags_adp
_atom_site_refinement_flags_occupancy
_atom_site_disorder_assembly
_atom_site_disorder_group
Cu1 Cu 0.37415(3) 0.10738(2) 0.39052(2) 0.04178(10) Uani 1 1 d . U . . .
Br1 Br 0.22007(3) -0.04349(2) 0.37753(2) 0.05164(10) Uani 1 1 d . U . . .
P1 P 0.36136(6) 0.24762(5) 0.33868(2) 0.03792(15) Uani 1 1 d . U . . .
N1 N 0.59425(19) 0.06836(15) 0.40290(8) 0.0410(5) Uani 1 1 d . U . . .
N2 N 0.42473(18) 0.14754(15) 0.47171(7) 0.0367(4) Uani 1 1 d . U . . .
N3 N 0.0204(3) 0.3123(2) 0.59626(11) 0.0825(8) Uani 1 1 d . U . . .
C11 C 0.4698(3) 0.3525(2) 0.37364(9) 0.0435(5) Uani 1 1 d . U . . .
C21 C 0.6184(3) 0.3446(2) 0.37984(11) 0.0581(7) Uani 1 1 d . U . . .
H21 H 0.6618 0.2900 0.3629 0.070 Uiso 1 1 calc R U . . .
C31 C 0.7036(4) 0.4178(3) 0.41123(13) 0.0775(9) Uani 1 1 d . U . . .
H31 H 0.8034 0.4128 0.4149 0.093 Uiso 1 1 calc R U . . .
C41 C 0.6389(4) 0.4972(3) 0.43663(13) 0.0794(9) Uani 1 1 d . U . . .
H41 H 0.6953 0.5465 0.4574 0.095 Uiso 1 1 calc R U . . .
C51 C 0.4933(4) 0.5047(3) 0.43182(12) 0.0748(8) Uani 1 1 d . U . . .
H51 H 0.4507 0.5584 0.4496 0.090 Uiso 1 1 calc R U . . .
C61 C 0.4086(3) 0.4330(2) 0.40076(10) 0.0581(7) Uani 1 1 d . U . . .
H61 H 0.3089 0.4386 0.3979 0.070 Uiso 1 1 calc R U . . .
C12 C 0.4396(2) 0.22826(19) 0.27660(9) 0.0383(5) Uani 1 1 d . U . . .
C22 C 0.5112(3) 0.3055(2) 0.25186(10) 0.0586(7) Uani 1 1 d . U . . .
H22 H 0.5228 0.3729 0.2670 0.070 Uiso 1 1 calc R U . . .
C32 C 0.5662(3) 0.2838(3) 0.20469(11) 0.0687(8) Uani 1 1 d . U . . .
H32 H 0.6147 0.3365 0.1883 0.082 Uiso 1 1 calc R U . . .
C42 C 0.5495(3) 0.1870(3) 0.18255(11) 0.0656(7) Uani 1 1 d . U . . .
H42 H 0.5891 0.1724 0.1514 0.079 Uiso 1 1 calc R U . . .
C52 C 0.4756(3) 0.1102(3) 0.20493(11) 0.0688(8) Uani 1 1 d . U . . .
H52 H 0.4610 0.0444 0.1883 0.083 Uiso 1 1 calc R U . . .
C62 C 0.4221(3) 0.1296(2) 0.25261(10) 0.0547(7) Uani 1 1 d . U . . .
H62 H 0.3742 0.0761 0.2685 0.066 Uiso 1 1 calc R U . . .
C13 C 0.1890(2) 0.3091(2) 0.31389(9) 0.0449(6) Uani 1 1 d . U . . .
C23 C 0.1755(3) 0.4062(2) 0.28812(11) 0.0639(7) Uani 1 1 d . U . . .
H23 H 0.2573 0.4464 0.2852 0.077 Uiso 1 1 calc R U . . .
C33 C 0.0422(4) 0.4444(3) 0.26659(13) 0.0798(9) Uani 1 1 d . U . . .
H33 H 0.0343 0.5094 0.2489 0.096 Uiso 1 1 calc R U . . .
C43 C -0.0776(4) 0.3858(3) 0.27153(14) 0.0890(10) Uani 1 1 d . U . . .
H43 H -0.1676 0.4125 0.2579 0.107 Uiso 1 1 calc R U . . .
C53 C -0.0683(3) 0.2890(3) 0.29597(14) 0.0868(10) Uani 1 1 d . U . . .
H53 H -0.1508 0.2488 0.2979 0.104 Uiso 1 1 calc R U . . .
C63 C 0.0663(3) 0.2510(3) 0.31806(11) 0.0630(8) Uani 1 1 d . U . . .
H63 H 0.0733 0.1859 0.3357 0.076 Uiso 1 1 calc R U . . .
C14 C 0.6824(3) 0.0359(2) 0.36826(11) 0.0530(7) Uani 1 1 d . U . . .
H14 H 0.6428 0.0196 0.3335 0.064 Uiso 1 1 calc R U . . .
C24 C 0.8281(3) 0.0259(2) 0.38196(12) 0.0579(7) Uani 1 1 d . U . . .
H24 H 0.8856 0.0039 0.3566 0.069 Uiso 1 1 calc R U . . .
C34 C 0.8882(3) 0.0482(2) 0.43273(12) 0.0622(7) Uani 1 1 d . U . . .
H34 H 0.9870 0.0418 0.4426 0.075 Uiso 1 1 calc R U . . .
C44 C 0.8006(3) 0.0803(2) 0.46926(11) 0.0578(7) Uani 1 1 d . U . . .
H44 H 0.8390 0.0948 0.5044 0.069 Uiso 1 1 calc R U . . .
C54 C 0.6541(2) 0.0909(2) 0.45305(10) 0.0418(5) Uani 1 1 d . U . . .
C64 C 0.5573(2) 0.1307(2) 0.48932(10) 0.0435(6) Uani 1 1 d . U . . .
H64 H 0.5917 0.1437 0.5250 0.052 Uiso 1 1 calc R U . . .
C15 C 0.3276(2) 0.18910(18) 0.50523(9) 0.0382(5) Uani 1 1 d . U . . .
C25 C 0.3536(3) 0.1935(2) 0.56036(9) 0.0456(6) Uani 1 1 d . U . . .
H25 H 0.4414 0.1696 0.5779 0.055 Uiso 1 1 calc R U . . .
C35 C 0.2526(3) 0.2325(2) 0.58958(11) 0.0557(7) Uani 1 1 d . U . . .
H35 H 0.2726 0.2329 0.6267 0.067 Uiso 1 1 calc R U . . .
C45 C 0.1200(3) 0.2718(2) 0.56553(11) 0.0535(6) Uani 1 1 d . U . . .
C55 C 0.0955(3) 0.2676(2) 0.51035(11) 0.0599(7) Uani 1 1 d . U . . .
H55 H 0.0090 0.2932 0.4927 0.072 Uiso 1 1 calc R U . . .
C65 C 0.1959(2) 0.2264(2) 0.48090(10) 0.0521(7) Uani 1 1 d . U . . .
H65 H 0.1750 0.2235 0.4438 0.063 Uiso 1 1 calc R U . . .
C75 C 0.0396(4) 0.3017(4) 0.65361(14) 0.1081(13) Uani 1 1 d . U . . .
H75A H 0.0594 0.2288 0.6631 0.162 Uiso 1 1 calc R U . . .
H75B H -0.0466 0.3240 0.6672 0.162 Uiso 1 1 calc R U . . .
H75C H 0.1187 0.3454 0.6687 0.162 Uiso 1 1 calc R U . . .
C85 C -0.1154(4) 0.3504(4) 0.57179(16) 0.1128(14) Uani 1 1 d . U . . .
H85A H -0.1010 0.4064 0.5472 0.169 Uiso 1 1 calc R U . . .
H85B H -0.1692 0.3771 0.5988 0.169 Uiso 1 1 calc R U . . .
H85C H -0.1678 0.2934 0.5528 0.169 Uiso 1 1 calc R U . . .

loop_
_atom_site_aniso_label
_atom_site_aniso_U_11
_atom_site_aniso_U_22
_atom_site_aniso_U_33
_atom_site_aniso_U_23
_atom_site_aniso_U_13
_atom_site_aniso_U_12
Cu1 0.03525(16) 0.0499(2) 0.03983(18) 0.00476(14) 0.00370(12) 0.00129(14)
Br1 0.04141(15) 0.05868(18) 0.05581(17) -0.01286(14) 0.01007(11) -0.00756(13)
P1 0.0326(3) 0.0447(4) 0.0364(3) 0.0033(3) 0.0045(3) 0.0013(3)
N1 0.0340(9) 0.0429(12) 0.0461(10) 0.0057(9) 0.0057(7) 0.0040(8)
N2 0.0337(8) 0.0368(10) 0.0395(9) 0.0022(8) 0.0042(7) -0.0015(8)
N3 0.0702(14) 0.097(2) 0.0860(15) -0.0238(15) 0.0317(12) 0.0139(14)
C11 0.0496(11) 0.0459(12) 0.0340(12) 0.0056(10) 0.0017(9) -0.0070(10)
C21 0.0499(12) 0.0642(17) 0.0580(16) 0.0021(13) -0.0008(11) -0.0069(11)
C31 0.0759(19) 0.0800(19) 0.0696(19) 0.0046(14) -0.0157(14) -0.0233(14)
C41 0.1064(19) 0.0697(19) 0.0567(19) 0.0064(15) -0.0089(15) -0.0248(16)
C51 0.1093(18) 0.0653(18) 0.0471(16) -0.0014(14) 0.0001(14) -0.0135(16)
C61 0.0758(17) 0.0568(15) 0.0423(14) -0.0006(11) 0.0101(12) 0.0011(12)
C12 0.0324(11) 0.0455(12) 0.0361(11) 0.0005(9) 0.0014(9) 0.0005(9)
C22 0.0687(17) 0.0582(15) 0.0523(14) -0.0036(12) 0.0206(12) -0.0180(13)
C32 0.0724(19) 0.0850(18) 0.0529(15) -0.0012(13) 0.0245(13) -0.0148(15)
C42 0.0720(18) 0.0838(16) 0.0425(15) -0.0016(12) 0.0127(13) 0.0059(14)
C52 0.093(2) 0.0660(17) 0.0492(14) -0.0054(12) 0.0161(14) 0.0082(15)
C62 0.0704(17) 0.0486(14) 0.0455(13) -0.0032(10) 0.0085(12) -0.0044(12)
C13 0.0372(10) 0.0605(13) 0.0366(13) 0.0011(11) 0.0036(9) 0.0100(9)
C23 0.0595(15) 0.0672(16) 0.0640(17) 0.0138(13) 0.0048(13) 0.0131(12)
C33 0.0733(15) 0.094(2) 0.069(2) 0.0103(17) -0.0029(14) 0.0330(14)
C43 0.0613(16) 0.116(2) 0.086(2) 0.0117(18) -0.0029(16) 0.0298(15)
C53 0.0432(14) 0.122(2) 0.094(2) 0.0152(19) 0.0024(14) 0.0171(15)
C63 0.0395(11) 0.0811(19) 0.0680(18) 0.0096(15) 0.0060(11) 0.0032(11)
C14 0.0439(11) 0.0619(17) 0.0544(14) 0.0031(12) 0.0115(10) 0.0085(11)
C24 0.0412(12) 0.0642(19) 0.0706(15) 0.0057(14) 0.0159(10) 0.0093(12)
C34 0.0350(13) 0.077(2) 0.0749(14) 0.0024(14) 0.0091(10) 0.0080(13)
C44 0.0340(11) 0.077(2) 0.0601(15) -0.0012(14) -0.0019(10) 0.0063(11)
C54 0.0336(10) 0.0457(14) 0.0459(11) 0.0075(10) 0.0041(8) 0.0023(10)
C64 0.0354(10) 0.0527(16) 0.0416(12) 0.0005(11) 0.0017(8) -0.0005(10)
C15 0.0345(10) 0.0375(13) 0.0430(10) -0.0015(10) 0.0065(8) -0.0041(9)
C25 0.0471(13) 0.0469(15) 0.0422(11) -0.0027(10) 0.0043(9) 0.0011(11)
C35 0.0574(13) 0.0609(17) 0.0503(14) -0.0100(12) 0.0125(10) 0.0008(12)
C45 0.0501(12) 0.0506(16) 0.0621(12) -0.0105(11) 0.0157(10) -0.0027(11)
C55 0.0391(13) 0.078(2) 0.0628(13) -0.0087(13) 0.0084(10) 0.0071(13)
C65 0.0386(11) 0.0710(18) 0.0464(13) -0.0010(12) 0.0040(9) 0.0067(11)
C75 0.110(3) 0.137(4) 0.0843(18) -0.0263(19) 0.0399(17) 0.019(3)
C85 0.0778(19) 0.147(4) 0.118(3) -0.027(2) 0.0289(18) 0.039(2)

loop_
_atom_type_symbol
_atom_type_description
_atom_type_scat_dispersion_real
_atom_type_scat_dispersion_imag
_atom_type_scat_source
C C 0.0033 0.0016 'International Tables Vol C Tables 4.2.6.8 and 6.1.1.4'
H H 0.0000 0.0000 'International Tables Vol C Tables 4.2.6.8 and 6.1.1.4'
N N 0.0061 0.0033 'International Tables Vol C Tables 4.2.6.8 and 6.1.1.4'
P P 0.1023 0.0942 'International Tables Vol C Tables 4.2.6.8 and 6.1.1.4'
Cu Cu 0.3201 1.2651 'International Tables Vol C Tables 4.2.6.8 and 6.1.1.4'
Br Br -0.2901 2.4595 'International Tables Vol C Tables 4.2.6.8 and 6.1.1.4'

loop_
_geom_angle_atom_site_label_1
_geom_angle_atom_site_label_2
_geom_angle_atom_site_label_3
_geom_angle
_geom_angle_site_symmetry_1
_geom_angle_site_symmetry_3
_geom_angle_publ_flag
N1 Cu1 N2 79.68(7) . . ?
N1 Cu1 P1 104.60(5) . . ?
N2 Cu1 P1 112.05(6) . . ?
N1 Cu1 Br1 113.52(6) . . ?
N2 Cu1 Br1 112.36(5) . . ?
P1 Cu1 Br1 125.16(2) . . ?
C11 P1 C13 105.70(12) . . ?
C11 P1 C12 104.46(11) . . ?
C13 P1 C12 101.51(10) . . ?
C11 P1 Cu1 108.17(8) . . ?
C13 P1 Cu1 121.50(9) . . ?
C12 P1 Cu1 114.00(8) . . ?
C54 N1 C14 117.4(2) . . ?
C54 N1 Cu1 111.71(15) . . ?
C14 N1 Cu1 130.54(17) . . ?
C64 N2 C15 121.53(19) . . ?
C64 N2 Cu1 112.43(15) . . ?
C15 N2 Cu1 126.04(14) . . ?
C45 N3 C85 120.7(3) . . ?
C45 N3 C75 121.6(3) . . ?
C85 N3 C75 116.9(3) . . ?
C21 C11 C61 118.1(2) . . ?
C21 C11 P1 119.5(2) . . ?
C61 C11 P1 121.8(2) . . ?
C11 C21 C31 120.6(3) . . ?
C11 C21 H21 119.7 . . ?
C31 C21 H21 119.7 . . ?
C41 C31 C21 119.4(3) . . ?
C41 C31 H31 120.3 . . ?
C21 C31 H31 120.3 . . ?
C51 C41 C31 120.7(3) . . ?
C51 C41 H41 119.7 . . ?
C31 C41 H41 119.7 . . ?
C41 C51 C61 120.2(3) . . ?
C41 C51 H51 119.9 . . ?
C61 C51 H51 119.9 . . ?
C51 C61 C11 120.9(3) . . ?
C51 C61 H61 119.5 . . ?
C11 C61 H61 119.5 . . ?
C22 C12 C62 118.2(2) . . ?
C22 C12 P1 124.6(2) . . ?
C62 C12 P1 117.17(18) . . ?
C12 C22 C32 120.6(3) . . ?
C12 C22 H22 119.7 . . ?
C32 C22 H22 119.7 . . ?
C42 C32 C22 120.0(3) . . ?
C42 C32 H32 120.0 . . ?
C22 C32 H32 120.0 . . ?
C32 C42 C52 120.9(3) . . ?
C32 C42 H42 119.6 . . ?
C52 C42 H42 119.6 . . ?
C42 C52 C62 119.9(3) . . ?
C42 C52 H52 120.0 . . ?
C62 C52 H52 120.0 . . ?
C12 C62 C52 120.3(3) . . ?
C12 C62 H62 119.9 . . ?
C52 C62 H62 119.9 . . ?
C63 C13 C23 118.7(2) . . ?
C63 C13 P1 117.2(2) . . ?
C23 C13 P1 124.0(2) . . ?
C13 C23 C33 121.0(3) . . ?
C13 C23 H23 119.5 . . ?
C33 C23 H23 119.5 . . ?
C43 C33 C23 119.3(3) . . ?
C43 C33 H33 120.3 . . ?
C23 C33 H33 120.3 . . ?
C53 C43 C33 121.4(3) . . ?
C53 C43 H43 119.3 . . ?
C33 C43 H43 119.3 . . ?
C43 C53 C63 119.2(3) . . ?
C43 C53 H53 120.4 . . ?
C63 C53 H53 120.4 . . ?
C13 C63 C53 120.4(3) . . ?
C13 C63 H63 119.8 . . ?
C53 C63 H63 119.8 . . ?
N1 C14 C24 122.9(3) . . ?
N1 C14 H14 118.6 . . ?
C24 C14 H14 118.6 . . ?
C34 C24 C14 119.6(3) . . ?
C34 C24 H24 120.2 . . ?
C14 C24 H24 120.2 . . ?
C24 C34 C44 118.9(2) . . ?
C24 C34 H34 120.6 . . ?
C44 C34 H34 120.6 . . ?
C34 C44 C54 119.1(3) . . ?
C34 C44 H44 120.4 . . ?
C54 C44 H44 120.4 . . ?
N1 C54 C44 122.1(2) . . ?
N1 C54 C64 116.4(2) . . ?
C44 C54 C64 121.4(2) . . ?
N2 C64 C54 119.6(2) . . ?
N2 C64 H64 120.2 . . ?
C54 C64 H64 120.2 . . ?
C25 C15 C65 117.5(2) . . ?
C25 C15 N2 124.9(2) . . ?
C65 C15 N2 117.6(2) . . ?
C35 C25 C15 121.0(2) . . ?
C35 C25 H25 119.5 . . ?
C15 C25 H25 119.5 . . ?
C25 C35 C45 122.2(3) . . ?
C25 C35 H35 118.9 . . ?
C45 C35 H35 118.9 . . ?
N3 C45 C55 122.9(3) . . ?
N3 C45 C35 120.8(3) . . ?
C55 C45 C35 116.3(2) . . ?
C65 C55 C45 121.7(2) . . ?
C65 C55 H55 119.2 . . ?
C45 C55 H55 119.2 . . ?
C55 C65 C15 121.4(2) . . ?
C55 C65 H65 119.3 . . ?
C15 C65 H65 119.3 . . ?
N3 C75 H75A 109.5 . . ?
N3 C75 H75B 109.5 . . ?
H75A C75 H75B 109.5 . . ?
N3 C75 H75C 109.5 . . ?
H75A C75 H75C 109.5 . . ?
H75B C75 H75C 109.5 . . ?
N3 C85 H85A 109.5 . . ?
N3 C85 H85B 109.5 . . ?
H85A C85 H85B 109.5 . . ?
N3 C85 H85C 109.5 . . ?
H85A C85 H85C 109.5 . . ?
H85B C85 H85C 109.5 . . ?

loop_
_geom_bond_atom_site_label_1
_geom_bond_atom_site_label_2
_geom_bond_distance
_geom_bond_site_symmetry_2
_geom_bond_publ_flag
Cu1 N1 2.1026(18) . ?
Cu1 N2 2.1015(18) . ?
Cu1 P1 2.1900(7) . ?
Cu1 Br1 2.3812(4) . ?
P1 C11 1.820(2) . ?
P1 C13 1.825(2) . ?
P1 C12 1.831(2) . ?
N1 C54 1.344(3) . ?
N1 C14 1.342(3) . ?
N2 C64 1.281(3) . ?
N2 C15 1.421(3) . ?
N3 C45 1.386(3) . ?
N3 C85 1.423(4) . ?
N3 C75 1.440(4) . ?
C11 C21 1.383(3) . ?
C11 C61 1.389(4) . ?
C21 C31 1.395(4) . ?
C21 H21 0.9300 . ?
C31 C41 1.371(5) . ?
C31 H31 0.9300 . ?
C41 C51 1.356(4) . ?
C41 H41 0.9300 . ?
C51 C61 1.376(4) . ?
C51 H51 0.9300 . ?
C61 H61 0.9300 . ?
C12 C22 1.377(3) . ?
C12 C62 1.381(3) . ?
C22 C32 1.384(4) . ?
C22 H22 0.9300 . ?
C32 C42 1.341(4) . ?
C32 H32 0.9300 . ?
C42 C52 1.355(4) . ?
C42 H42 0.9300 . ?
C52 C62 1.384(4) . ?
C52 H52 0.9300 . ?
C62 H62 0.9300 . ?
C13 C63 1.379(4) . ?
C13 C23 1.381(4) . ?
C23 C33 1.380(4) . ?
C23 H23 0.9300 . ?
C33 C43 1.362(5) . ?
C33 H33 0.9300 . ?
C43 C53 1.363(5) . ?
C43 H43 0.9300 . ?
C53 C63 1.395(4) . ?
C53 H53 0.9300 . ?
C63 H63 0.9300 . ?
C14 C24 1.369(3) . ?
C14 H14 0.9300 . ?
C24 C34 1.358(4) . ?
C24 H24 0.9300 . ?
C34 C44 1.373(4) . ?
C34 H34 0.9300 . ?
C44 C54 1.385(3) . ?
C44 H44 0.9300 . ?
C54 C64 1.459(3) . ?
C64 H64 0.9300 . ?
C15 C25 1.381(3) . ?
C15 C65 1.385(3) . ?
C25 C35 1.365(3) . ?
C25 H25 0.9300 . ?
C35 C45 1.399(4) . ?
C35 H35 0.9300 . ?
C45 C55 1.381(4) . ?
C55 C65 1.374(3) . ?
C55 H55 0.9300 . ?
C65 H65 0.9300 . ?
C75 H75A 0.9600 . ?
C75 H75B 0.9600 . ?
C75 H75C 0.9600 . ?
C85 H85A 0.9600 . ?
C85 H85B 0.9600 . ?
C85 H85C 0.9600 . ?
